data_7132428
loop_
_publ_author_name
'Ju, Shaoying'
'Zhang, Chi'
'Tang, Beili'
'Liu, Liu Leo'
'Stephan, Douglas W.'
'Wu, Yile'

_publ_section_title
;
 The Lewis superacidic aluminium cation:
 [(NHC)Al(C<sub>6</sub>F<sub>5</sub>)<sub>2</sub>]<sup/>.
;
_journal_issue 6
_journal_name_full 'Chemical communications (Cambridge, England)'
_journal_page_first 698
_journal_page_last 701
_journal_paper_doi 10.1039/d3cc05440c
_journal_volume 60
_journal_year 2024
_chemical_formula_sum 'C19 H47 O4 P3 W'
_chemical_formula_weight 616.33
_chemical_name_common (ButCOO)2W(PMe3)3H2
_space_group_IT_number 14
_space_group_name_Hall '-P 2yn'
_space_group_name_H-M_alt 'P 1 21/n 1'
_symmetry_cell_setting monoclinic
_symmetry_space_group_name_H-M 'P 1 21/n 1'
_atom_sites_solution_hydrogens geom
_atom_sites_solution_primary direct
_atom_sites_solution_secondary difmap
_audit_block_doi 10.5517/cc9wjzn
_audit_creation_method SHELXL-97
_audit_update_record
;
2006-01-09 deposited with the CCDC.	2023-12-05 downloaded from the CCDC.
;
_cell_angle_alpha 90.00
_cell_angle_beta 92.425(2)
_cell_angle_gamma 90.00
_cell_formula_units_Z 4
_cell_length_a 11.0303(9)
_cell_length_b 16.4864(13)
_cell_length_c 15.3533(12)
_cell_measurement_temperature 243(2)
_cell_volume 2789.5(4)
_computing_cell_refinement 'Bruker SMART'
_computing_data_collection 'Bruker SMART'
_computing_data_reduction 'Bruker SHELXTL'
_computing_molecular_graphics 'Bruker SHELXTL'
_computing_publication_material 'Bruker SHELXTL'
_computing_structure_refinement 'SHELXL-97 (Sheldrick, 1997)'
_computing_structure_solution 'SHELXS-97 (Sheldrick, 1990)'
_diffrn_ambient_temperature 243(2)
_diffrn_measured_fraction_theta_full 0.912
_diffrn_measured_fraction_theta_max 0.912
_diffrn_measurement_device_type 'CCD area detector'
_diffrn_measurement_method 'phi and omega scans'
_diffrn_radiation_monochromator graphite
_diffrn_radiation_source 'fine-focus sealed tube'
_diffrn_radiation_type MoK\a
_diffrn_radiation_wavelength 0.71073
_diffrn_reflns_av_R_equivalents 0.0359
_diffrn_reflns_av_sigmaI/netI 0.0289
_diffrn_reflns_limit_h_max 13
_diffrn_reflns_limit_h_min -10
_diffrn_reflns_limit_k_max 21
_diffrn_reflns_limit_k_min -19
_diffrn_reflns_limit_l_max 11
_diffrn_reflns_limit_l_min -20
_diffrn_reflns_number 18215
_diffrn_reflns_theta_full 28.12
_diffrn_reflns_theta_max 28.12
_diffrn_reflns_theta_min 1.81
_exptl_absorpt_coefficient_mu 4.332
_exptl_absorpt_correction_T_max 0.4779
_exptl_absorpt_correction_T_min 0.2206
_exptl_absorpt_correction_type empirical
_exptl_absorpt_process_details sadabs
_exptl_crystal_colour Orange
_exptl_crystal_density_diffrn 1.468
_exptl_crystal_density_method 'not measured'
_exptl_crystal_description plate
_exptl_crystal_F_000 1248
_exptl_crystal_size_max 0.50
_exptl_crystal_size_mid 0.40
_exptl_crystal_size_min 0.20
_refine_diff_density_max 1.266
_refine_diff_density_min -0.753
_refine_diff_density_rms 0.091
_refine_ls_extinction_coef 0.0140(3)
_refine_ls_extinction_expression Fc^*^=kFc[1+0.001xFc^2^\l^3^/sin(2\q)]^-1/4^
_refine_ls_extinction_method SHELXL
_refine_ls_goodness_of_fit_ref 0.989
_refine_ls_hydrogen_treatment constr
_refine_ls_matrix_type full
_refine_ls_number_parameters 253
_refine_ls_number_reflns 6209
_refine_ls_number_restraints 0
_refine_ls_restrained_S_all 0.989
_refine_ls_R_factor_all 0.0290
_refine_ls_R_factor_gt 0.0244
_refine_ls_shift/su_max 0.001
_refine_ls_shift/su_mean 0.000
_refine_ls_structure_factor_coef Fsqd
_refine_ls_weighting_details 'calc w=1/[\s^2^(Fo^2^)+(0.0406P)^2^+1.3055P] where P=(Fo^2^+2Fc^2^)/3'
_refine_ls_weighting_scheme calc
_refine_ls_wR_factor_gt 0.0629
_refine_ls_wR_factor_ref 0.0652
_reflns_number_gt 5480
_reflns_number_total 6209
_reflns_threshold_expression >2sigma(I)
_cod_data_source_file d3cc05440c2.cif
_cod_data_source_block wh2s10
_cod_depositor_comments
;
The following automatic conversions were performed:

data item '_symmetry_cell_setting' value 'Monoclinic' was changed to
'monoclinic' in accordance with the
/home/data/users/saulius/crontab/automatic-downloads/rss-feeds/RSC/lib/dictionaries/cif_core.dic
dictionary named 'cif_core.dic' version 2.4.2 last updated on
2011-04-26.

Automatic conversion script
Id: cif_fix_values 8170 2020-07-09 18:12:32Z antanas 

 Adding full bibliography for 7132428--7132432.cif.
;
_cod_original_sg_symbol_H-M P2(1)/n
_cod_database_code 7132428

loop_
_symmetry_equiv_pos_as_xyz
'x, y, z'
'-x+1/2, y+1/2, -z+1/2'
'-x, -y, -z'
'x-1/2, -y-1/2, z-1/2'

loop_
_atom_site_label
_atom_site_type_symbol
_atom_site_fract_x
_atom_site_fract_y
_atom_site_fract_z
_atom_site_U_iso_or_equiv
_atom_site_adp_type
_atom_site_occupancy
_atom_site_symmetry_multiplicity
_atom_site_calc_flag
_atom_site_refinement_flags
_atom_site_disorder_assembly
_atom_site_disorder_group
W W -0.004885(10) 0.214402(6) 0.901884(7) 0.02599(6) Uani 1 1 d . . .
O1 O 0.1357(2) 0.15335(13) 0.82384(13) 0.0362(5) Uani 1 1 d . . .
O2 O 0.13197(19) 0.13180(12) 0.96379(13) 0.0339(5) Uani 1 1 d . . .
O3 O 0.1467(2) 0.29602(12) 0.90811(15) 0.0350(5) Uani 1 1 d . . .
O4 O 0.2434(3) 0.29327(15) 1.03894(17) 0.0519(7) Uani 1 1 d . . .
P1 P -0.11167(8) 0.10259(5) 0.83150(6) 0.0403(2) Uani 1 1 d . . .
P2 P -0.06560(8) 0.28264(4) 1.03363(6) 0.03501(18) Uani 1 1 d . . .
P3 P -0.06660(8) 0.31231(5) 0.79299(6) 0.0404(2) Uani 1 1 d . . .
C1 C 0.1857(3) 0.12339(18) 0.8932(2) 0.0334(6) Uani 1 1 d . . .
C2 C 0.3057(3) 0.0779(2) 0.8917(3) 0.0499(9) Uani 1 1 d . . .
C3 C 0.3678(5) 0.0951(4) 0.8080(4) 0.113(2) Uani 1 1 d . . .
H3A H 0.3859 0.1525 0.8044 0.170 Uiso 1 1 calc R . .
H3B H 0.3147 0.0796 0.7588 0.170 Uiso 1 1 calc R . .
H3C H 0.4426 0.0642 0.8068 0.170 Uiso 1 1 calc R . .
C4 C 0.3815(4) 0.1010(3) 0.9730(4) 0.0915(18) Uani 1 1 d . . .
H4A H 0.4012 0.1583 0.9710 0.137 Uiso 1 1 calc R . .
H4B H 0.4558 0.0694 0.9756 0.137 Uiso 1 1 calc R . .
H4C H 0.3359 0.0900 1.0244 0.137 Uiso 1 1 calc R . .
C5 C 0.2782(5) -0.0137(3) 0.8971(4) 0.0844(16) Uani 1 1 d . . .
H5A H 0.2295 -0.0302 0.8461 0.127 Uiso 1 1 calc R . .
H5B H 0.2341 -0.0247 0.9492 0.127 Uiso 1 1 calc R . .
H5C H 0.3538 -0.0439 0.8996 0.127 Uiso 1 1 calc R . .
C6 C 0.2349(3) 0.31440(19) 0.9625(2) 0.0337(6) Uani 1 1 d . . .
C7 C 0.3334(3) 0.3706(2) 0.9258(2) 0.0427(8) Uani 1 1 d . . .
C8 C 0.3346(5) 0.3663(4) 0.8272(3) 0.0913(19) Uani 1 1 d . . .
H8A H 0.3561 0.3119 0.8096 0.137 Uiso 1 1 calc R . .
H8B H 0.3936 0.4045 0.8064 0.137 Uiso 1 1 calc R . .
H8C H 0.2547 0.3799 0.8026 0.137 Uiso 1 1 calc R . .
C9 C 0.3016(5) 0.4565(3) 0.9551(4) 0.0833(16) Uani 1 1 d . . .
H9A H 0.3609 0.4945 0.9342 0.125 Uiso 1 1 calc R . .
H9B H 0.3020 0.4585 1.0182 0.125 Uiso 1 1 calc R . .
H9C H 0.2215 0.4710 0.9314 0.125 Uiso 1 1 calc R . .
C10 C 0.4567(4) 0.3496(3) 0.9661(4) 0.0799(15) Uani 1 1 d . . .
H10A H 0.4798 0.2957 0.9477 0.120 Uiso 1 1 calc R . .
H10B H 0.4536 0.3511 1.0291 0.120 Uiso 1 1 calc R . .
H10C H 0.5160 0.3886 0.9473 0.120 Uiso 1 1 calc R . .
C11 C -0.2763(4) 0.0986(3) 0.8388(3) 0.0682(12) Uani 1 1 d . . .
H11A H -0.3076 0.0512 0.8080 0.102 Uiso 1 1 calc R . .
H11B H -0.3120 0.1471 0.8128 0.102 Uiso 1 1 calc R . .
H11C H -0.2967 0.0955 0.8996 0.102 Uiso 1 1 calc R . .
C12 C -0.0942(4) 0.0890(3) 0.7142(2) 0.0628(11) Uani 1 1 d . . .
H12A H -0.1413 0.0425 0.6941 0.094 Uiso 1 1 calc R . .
H12B H -0.0093 0.0803 0.7031 0.094 Uiso 1 1 calc R . .
H12C H -0.1229 0.1372 0.6835 0.094 Uiso 1 1 calc R . .
C13 C -0.0675(4) 0.0016(2) 0.8701(3) 0.0573(10) Uani 1 1 d . . .
H13A H -0.1151 -0.0390 0.8382 0.086 Uiso 1 1 calc R . .
H13B H -0.0819 -0.0029 0.9318 0.086 Uiso 1 1 calc R . .
H13C H 0.0180 -0.0071 0.8608 0.086 Uiso 1 1 calc R . .
C21 C -0.0112(4) 0.2290(2) 1.1311(3) 0.0527(9) Uani 1 1 d . . .
H21A H -0.0367 0.2577 1.1824 0.079 Uiso 1 1 calc R . .
H21B H 0.0767 0.2262 1.1323 0.079 Uiso 1 1 calc R . .
H21C H -0.0444 0.1746 1.1307 0.079 Uiso 1 1 calc R . .
C22 C -0.0157(4) 0.3861(2) 1.0581(3) 0.0593(11) Uani 1 1 d . . .
H22A H -0.0482 0.4034 1.1128 0.089 Uiso 1 1 calc R . .
H22B H -0.0446 0.4221 1.0118 0.089 Uiso 1 1 calc R . .
H22C H 0.0723 0.3878 1.0627 0.089 Uiso 1 1 calc R . .
C23 C -0.2268(4) 0.2909(3) 1.0508(3) 0.0674(13) Uani 1 1 d . . .
H23A H -0.2390 0.3191 1.1052 0.101 Uiso 1 1 calc R . .
H23B H -0.2620 0.2370 1.0533 0.101 Uiso 1 1 calc R . .
H23C H -0.2657 0.3209 1.0030 0.101 Uiso 1 1 calc R . .
C31 C 0.0289(5) 0.3076(3) 0.6982(3) 0.0657(12) Uani 1 1 d . . .
H31A H 0.0015 0.3479 0.6556 0.098 Uiso 1 1 calc R . .
H31B H 0.0231 0.2540 0.6723 0.098 Uiso 1 1 calc R . .
H31C H 0.1125 0.3186 0.7165 0.098 Uiso 1 1 calc R . .
C32 C -0.0552(5) 0.4202(2) 0.8210(3) 0.0715(13) Uani 1 1 d . . .
H32A H -0.0828 0.4526 0.7713 0.107 Uiso 1 1 calc R . .
H32B H 0.0286 0.4336 0.8366 0.107 Uiso 1 1 calc R . .
H32C H -0.1054 0.4316 0.8700 0.107 Uiso 1 1 calc R . .
C33 C -0.2179(4) 0.3094(3) 0.7408(3) 0.0659(12) Uani 1 1 d . . .
H33A H -0.2264 0.3532 0.6989 0.099 Uiso 1 1 calc R . .
H33B H -0.2781 0.3155 0.7846 0.099 Uiso 1 1 calc R . .
H33C H -0.2299 0.2579 0.7111 0.099 Uiso 1 1 calc R . .
H1 H -0.143(3) 0.2344(18) 0.886(2) 0.029(8) Uiso 1 1 d . . .
H2 H -0.090(3) 0.1572(19) 0.964(2) 0.039(9) Uiso 1 1 d . . .

loop_
_atom_site_aniso_label
_atom_site_aniso_U_11
_atom_site_aniso_U_22
_atom_site_aniso_U_33
_atom_site_aniso_U_23
_atom_site_aniso_U_13
_atom_site_aniso_U_12
W 0.02384(8) 0.02721(8) 0.02651(8) 0.00133(4) -0.00394(5) -0.00035(4)
O1 0.0382(12) 0.0427(12) 0.0276(10) -0.0007(9) -0.0012(9) 0.0053(9)
O2 0.0365(11) 0.0374(11) 0.0277(10) 0.0042(8) 0.0001(9) 0.0068(9)
O3 0.0319(12) 0.0362(11) 0.0363(12) 0.0032(9) -0.0056(9) -0.0042(8)
O4 0.0522(17) 0.0680(18) 0.0349(14) 0.0054(11) -0.0062(12) -0.0154(12)
P1 0.0427(5) 0.0366(4) 0.0406(5) -0.0016(3) -0.0103(4) -0.0091(4)
P2 0.0307(4) 0.0378(4) 0.0367(4) -0.0030(3) 0.0034(3) 0.0049(3)
P3 0.0394(5) 0.0377(4) 0.0425(5) 0.0099(4) -0.0162(4) -0.0011(4)
C1 0.0326(16) 0.0318(15) 0.0353(16) -0.0011(12) -0.0029(13) 0.0025(12)
C2 0.044(2) 0.053(2) 0.053(2) -0.0002(17) 0.0009(16) 0.0206(16)
C3 0.074(4) 0.162(6) 0.107(4) 0.049(4) 0.047(3) 0.064(4)
C4 0.057(3) 0.097(4) 0.117(4) -0.033(3) -0.036(3) 0.033(3)
C5 0.080(3) 0.059(3) 0.115(4) -0.009(3) 0.005(3) 0.034(2)
C6 0.0285(15) 0.0370(15) 0.0356(16) -0.0020(13) -0.0014(12) -0.0023(12)
C7 0.0355(17) 0.0493(19) 0.0430(19) -0.0008(15) -0.0017(14) -0.0132(14)
C8 0.085(4) 0.141(5) 0.049(3) 0.009(3) 0.013(2) -0.062(4)
C9 0.076(3) 0.048(2) 0.126(5) 0.003(3) 0.011(3) -0.019(2)
C10 0.037(2) 0.112(4) 0.091(4) 0.021(3) -0.005(2) -0.020(2)
C11 0.045(2) 0.069(3) 0.089(3) -0.004(2) -0.014(2) -0.023(2)
C12 0.085(3) 0.058(2) 0.044(2) -0.0121(18) -0.013(2) -0.008(2)
C13 0.066(3) 0.0371(18) 0.068(3) 0.0021(17) -0.009(2) -0.0136(17)
C21 0.063(3) 0.060(2) 0.0357(19) -0.0007(16) 0.0049(17) 0.0034(18)
C22 0.076(3) 0.0409(19) 0.062(3) -0.0139(18) 0.016(2) -0.0012(18)
C23 0.038(2) 0.089(3) 0.076(3) -0.013(2) 0.012(2) 0.0090(19)
C31 0.076(3) 0.079(3) 0.041(2) 0.022(2) -0.007(2) -0.014(2)
C32 0.092(3) 0.037(2) 0.083(3) 0.018(2) -0.028(3) 0.005(2)
C33 0.052(3) 0.066(2) 0.077(3) 0.016(2) -0.032(2) 0.005(2)

loop_
_atom_type_symbol
_atom_type_description
_atom_type_scat_dispersion_real
_atom_type_scat_dispersion_imag
_atom_type_scat_source
C C 0.0033 0.0016 'International Tables Vol C Tables 4.2.6.8 and 6.1.1.4'
H H 0.0000 0.0000 'International Tables Vol C Tables 4.2.6.8 and 6.1.1.4'
O O 0.0106 0.0060 'International Tables Vol C Tables 4.2.6.8 and 6.1.1.4'
P P 0.1023 0.0942 'International Tables Vol C Tables 4.2.6.8 and 6.1.1.4'
W W -0.8490 6.8722 'International Tables Vol C Tables 4.2.6.8 and 6.1.1.4'

loop_
_citation_id
_citation_doi
_citation_year
1 10.1021/ic051617q 2005

loop_
_geom_angle_atom_site_label_1
_geom_angle_atom_site_label_2
_geom_angle_atom_site_label_3
_geom_angle
_geom_angle_site_symmetry_1
_geom_angle_site_symmetry_3
_geom_angle_publ_flag
H1 W H2 68.9(16) . . ?
H1 W O3 128.7(11) . . ?
H2 W O3 142.2(12) . . ?
H1 W O2 146.6(11) . . ?
H2 W O2 78.1(11) . . ?
O3 W O2 81.42(8) . . ?
H1 W O1 134.7(11) . . ?
H2 W O1 118.1(11) . . ?
O3 W O1 75.50(8) . . ?
O2 W O1 58.59(7) . . ?
H1 W P3 60.4(11) . . ?
H2 W P3 129.2(12) . . ?
O3 W P3 78.87(6) . . ?
O2 W P3 151.53(6) . . ?
O1 W P3 96.42(6) . . ?
H1 W P1 68.9(11) . . ?
H2 W P1 62.9(11) . . ?
O3 W P1 149.57(7) . . ?
O2 W P1 91.91(6) . . ?
O1 W P1 75.72(6) . . ?
P3 W P1 94.75(3) . . ?
H1 W P2 74.3(11) . . ?
H2 W P2 66.8(11) . . ?
O3 W P2 85.09(6) . . ?
O2 W P2 97.70(6) . . ?
O1 W P2 150.95(6) . . ?
P3 W P2 100.84(3) . . ?
P1 W P2 125.31(3) . . ?
H1 W C1 154.1(11) . . ?
H2 W C1 100.3(11) . . ?
O3 W C1 74.51(9) . . ?
O2 W C1 29.22(8) . . ?
O1 W C1 29.53(9) . . ?
P3 W C1 124.05(7) . . ?
P1 W C1 85.21(7) . . ?
P2 W C1 124.28(7) . . ?
H1 W H1 0.0(6) . . ?
H2 W H1 68.9(16) . . ?
O3 W H1 128.7(11) . . ?
O2 W H1 146.6(11) . . ?
O1 W H1 134.7(11) . . ?
P3 W H1 60.4(11) . . ?
P1 W H1 68.9(11) . . ?
P2 W H1 74.3(11) . . ?
C1 W H1 154.1(11) . . ?
H1 W H2 68.9(16) . . ?
H2 W H2 0(3) . . ?
O3 W H2 142.2(12) . . ?
O2 W H2 78.1(11) . . ?
O1 W H2 118.1(11) . . ?
P3 W H2 129.2(12) . . ?
P1 W H2 62.9(11) . . ?
P2 W H2 66.8(11) . . ?
C1 W H2 100.3(11) . . ?
H1 W H2 68.9(16) . . ?
C1 O1 W 90.72(17) . . ?
C1 O2 W 92.01(18) . . ?
C6 O3 W 137.8(2) . . ?
C11 P1 C13 101.5(2) . . ?
C11 P1 C12 101.7(2) . . ?
C13 P1 C12 99.8(2) . . ?
C11 P1 W 117.82(15) . . ?
C13 P1 W 115.58(13) . . ?
C12 P1 W 117.57(14) . . ?
C23 P2 C21 102.0(2) . . ?
C23 P2 C22 100.9(2) . . ?
C21 P2 C22 101.5(2) . . ?
C23 P2 W 117.47(16) . . ?
C21 P2 W 111.50(13) . . ?
C22 P2 W 120.77(13) . . ?
C33 P3 C31 101.3(2) . . ?
C33 P3 C32 100.4(2) . . ?
C31 P3 C32 101.0(2) . . ?
C33 P3 W 121.06(15) . . ?
C31 P3 W 111.66(15) . . ?
C32 P3 W 118.31(15) . . ?
O2 C1 O1 118.0(3) . . ?
O2 C1 C2 120.4(3) . . ?
O1 C1 C2 121.6(3) . . ?
O2 C1 W 58.77(15) . . ?
O1 C1 W 59.75(15) . . ?
C2 C1 W 173.7(2) . . ?
C3 C2 C4 113.5(5) . . ?
C3 C2 C1 110.2(3) . . ?
C4 C2 C1 108.2(3) . . ?
C3 C2 C5 109.1(4) . . ?
C4 C2 C5 107.7(4) . . ?
C1 C2 C5 108.0(3) . . ?
C2 C3 H3A 109.5 . . ?
C2 C3 H3B 109.5 . . ?
H3A C3 H3B 109.5 . . ?
C2 C3 H3C 109.5 . . ?
H3A C3 H3C 109.5 . . ?
H3B C3 H3C 109.5 . . ?
C2 C4 H4A 109.5 . . ?
C2 C4 H4B 109.5 . . ?
H4A C4 H4B 109.5 . . ?
C2 C4 H4C 109.5 . . ?
H4A C4 H4C 109.5 . . ?
H4B C4 H4C 109.5 . . ?
C2 C5 H5A 109.5 . . ?
C2 C5 H5B 109.5 . . ?
H5A C5 H5B 109.5 . . ?
C2 C5 H5C 109.5 . . ?
H5A C5 H5C 109.5 . . ?
H5B C5 H5C 109.5 . . ?
O4 C6 O3 125.4(3) . . ?
O4 C6 C7 119.5(3) . . ?
O3 C6 C7 115.1(3) . . ?
C10 C7 C8 110.7(4) . . ?
C10 C7 C9 107.8(4) . . ?
C8 C7 C9 110.3(4) . . ?
C10 C7 C6 110.3(3) . . ?
C8 C7 C6 111.8(3) . . ?
C9 C7 C6 105.8(3) . . ?
C7 C8 H8A 109.5 . . ?
C7 C8 H8B 109.5 . . ?
H8A C8 H8B 109.5 . . ?
C7 C8 H8C 109.5 . . ?
H8A C8 H8C 109.5 . . ?
H8B C8 H8C 109.5 . . ?
C7 C9 H9A 109.5 . . ?
C7 C9 H9B 109.5 . . ?
H9A C9 H9B 109.5 . . ?
C7 C9 H9C 109.5 . . ?
H9A C9 H9C 109.5 . . ?
H9B C9 H9C 109.5 . . ?
C7 C10 H10A 109.5 . . ?
C7 C10 H10B 109.5 . . ?
H10A C10 H10B 109.5 . . ?
C7 C10 H10C 109.5 . . ?
H10A C10 H10C 109.5 . . ?
H10B C10 H10C 109.5 . . ?
P1 C11 H11A 109.5 . . ?
P1 C11 H11B 109.5 . . ?
H11A C11 H11B 109.5 . . ?
P1 C11 H11C 109.5 . . ?
H11A C11 H11C 109.5 . . ?
H11B C11 H11C 109.5 . . ?
P1 C12 H12A 109.5 . . ?
P1 C12 H12B 109.5 . . ?
H12A C12 H12B 109.5 . . ?
P1 C12 H12C 109.5 . . ?
H12A C12 H12C 109.5 . . ?
H12B C12 H12C 109.5 . . ?
P1 C13 H13A 109.5 . . ?
P1 C13 H13B 109.5 . . ?
H13A C13 H13B 109.5 . . ?
P1 C13 H13C 109.5 . . ?
H13A C13 H13C 109.5 . . ?
H13B C13 H13C 109.5 . . ?
P2 C21 H21A 109.5 . . ?
P2 C21 H21B 109.5 . . ?
H21A C21 H21B 109.5 . . ?
P2 C21 H21C 109.5 . . ?
H21A C21 H21C 109.5 . . ?
H21B C21 H21C 109.5 . . ?
P2 C22 H22A 109.5 . . ?
P2 C22 H22B 109.5 . . ?
H22A C22 H22B 109.5 . . ?
P2 C22 H22C 109.5 . . ?
H22A C22 H22C 109.5 . . ?
H22B C22 H22C 109.5 . . ?
P2 C23 H23A 109.5 . . ?
P2 C23 H23B 109.5 . . ?
H23A C23 H23B 109.5 . . ?
P2 C23 H23C 109.5 . . ?
H23A C23 H23C 109.5 . . ?
H23B C23 H23C 109.5 . . ?
P3 C31 H31A 109.5 . . ?
P3 C31 H31B 109.5 . . ?
H31A C31 H31B 109.5 . . ?
P3 C31 H31C 109.5 . . ?
H31A C31 H31C 109.5 . . ?
H31B C31 H31C 109.5 . . ?
P3 C32 H32A 109.5 . . ?
P3 C32 H32B 109.5 . . ?
H32A C32 H32B 109.5 . . ?
P3 C32 H32C 109.5 . . ?
H32A C32 H32C 109.5 . . ?
H32B C32 H32C 109.5 . . ?
P3 C33 H33A 109.5 . . ?
P3 C33 H33B 109.5 . . ?
H33A C33 H33B 109.5 . . ?
P3 C33 H33C 109.5 . . ?
H33A C33 H33C 109.5 . . ?
H33B C33 H33C 109.5 . . ?

loop_
_geom_bond_atom_site_label_1
_geom_bond_atom_site_label_2
_geom_bond_distance
_geom_bond_site_symmetry_2
_geom_bond_publ_flag
W H1 1.56(3) . ?
W H2 1.65(3) . ?
W O3 2.145(2) . ?
W O2 2.217(2) . ?
W O1 2.238(2) . ?
W P3 2.4016(8) . ?
W P1 2.4177(8) . ?
W P2 2.4332(8) . ?
W C1 2.591(3) . ?
W H1 1.56(3) . ?
W H2 1.65(3) . ?
O1 C1 1.277(4) . ?
O2 C1 1.266(4) . ?
O3 C6 1.292(4) . ?
O4 C6 1.223(4) . ?
P1 C11 1.825(4) . ?
P1 C13 1.827(4) . ?
P1 C12 1.832(4) . ?
P2 C23 1.814(4) . ?
P2 C21 1.818(4) . ?
P2 C22 1.827(4) . ?
P3 C33 1.821(4) . ?
P3 C31 1.834(5) . ?
P3 C32 1.834(4) . ?
C1 C2 1.523(4) . ?
C2 C3 1.509(6) . ?
C2 C4 1.522(6) . ?
C2 C5 1.543(6) . ?
C3 H3A 0.9700 . ?
C3 H3B 0.9700 . ?
C3 H3C 0.9700 . ?
C4 H4A 0.9700 . ?
C4 H4B 0.9700 . ?
C4 H4C 0.9700 . ?
C5 H5A 0.9700 . ?
C5 H5B 0.9700 . ?
C5 H5C 0.9700 . ?
C6 C7 1.551(4) . ?
C7 C10 1.510(5) . ?
C7 C8 1.516(5) . ?
C7 C9 1.532(6) . ?
C8 H8A 0.9700 . ?
C8 H8B 0.9700 . ?
C8 H8C 0.9700 . ?
C9 H9A 0.9700 . ?
C9 H9B 0.9700 . ?
C9 H9C 0.9700 . ?
C10 H10A 0.9700 . ?
C10 H10B 0.9700 . ?
C10 H10C 0.9700 . ?
C11 H11A 0.9700 . ?
C11 H11B 0.9700 . ?
C11 H11C 0.9700 . ?
C12 H12A 0.9700 . ?
C12 H12B 0.9700 . ?
C12 H12C 0.9700 . ?
C13 H13A 0.9700 . ?
C13 H13B 0.9700 . ?
C13 H13C 0.9700 . ?
C21 H21A 0.9700 . ?
C21 H21B 0.9700 . ?
C21 H21C 0.9700 . ?
C22 H22A 0.9700 . ?
C22 H22B 0.9700 . ?
C22 H22C 0.9700 . ?
C23 H23A 0.9700 . ?
C23 H23B 0.9700 . ?
C23 H23C 0.9700 . ?
C31 H31A 0.9700 . ?
C31 H31B 0.9700 . ?
C31 H31C 0.9700 . ?
C32 H32A 0.9700 . ?
C32 H32B 0.9700 . ?
C32 H32C 0.9700 . ?
C33 H33A 0.9700 . ?
C33 H33B 0.9700 . ?
C33 H33C 0.9700 . ?
